data_2222387
loop_
_publ_author_name
'Li, Xia'
'Liu, Wei'
'Wu, Ben-Lai'
'Zhang, Hong-Yun'

_publ_section_title
<i>trans</i>-Diaquabis[5-carboxy-4-carboxylato-2-(4-pyridinio)-1<i>H</i>-imidazol-1-ido-\k^2^<i>N</i>^3^,<i>O</i>^4^]iron(II)
_journal_coeditor_code KP2221
_journal_issue 7
_journal_name_full 'Acta Crystallographica Section E'
_journal_page_first m820
_journal_page_last m821
_journal_paper_doi 10.1107/S160053680902337X
_journal_volume 65
_journal_year 2009
_chemical_formula_iupac '[Fe (C10 H6 N3 O4)2 (H2 O1)2]'
_chemical_formula_moiety 'C20 H16 Fe N6 O10'
_chemical_formula_sum 'C20 H16 Fe N6 O10'
_chemical_formula_weight 556.24
_chemical_name_systematic
;
<i>trans</i>-Diaquabis[5-carboxy-4-carboxylato-2-(4-pyridinio)-1<i>H</i>-
imidazol-1-ido-\k^2^<i>N</i>^3^,<i>O</i>^4^]iron(II)
;
_space_group_IT_number 15
_symmetry_cell_setting monoclinic
_symmetry_space_group_name_Hall '-C 2yc'
_symmetry_space_group_name_H-M 'C 1 2/c 1'
_atom_sites_solution_hydrogens geom
_atom_sites_solution_primary direct
_atom_sites_solution_secondary difmap
_audit_creation_method SHELXL-97
_cell_angle_alpha 90.00
_cell_angle_beta 104.70(3)
_cell_angle_gamma 90.00
_cell_formula_units_Z 4
_cell_length_a 21.344(4)
_cell_length_b 7.3900(15)
_cell_length_c 13.768(3)
_cell_measurement_temperature 173(2)
_cell_measurement_theta_max 28.34
_cell_measurement_theta_min 2.93
_cell_volume 2100.6(8)
_computing_cell_refinement 'CrystalClear (Rigaku, 2000)'
_computing_data_collection 'CrystalClear (Rigaku, 2000)'
_computing_data_reduction 'CrystalClear (Rigaku, 2000)'
_computing_molecular_graphics 'SHELXL97 (Sheldrick, 2008)'
_computing_publication_material 'SHELXTL (Sheldrick, 2008)'
_computing_structure_refinement 'SHELXL97 (Sheldrick, 2008)'
_computing_structure_solution 'SHELXS97 (Sheldrick, 2008)'
_diffrn_ambient_temperature 173(2)
_diffrn_measured_fraction_theta_full 0.990
_diffrn_measured_fraction_theta_max 0.990
_diffrn_measurement_device_type 'Mercury CCD'
_diffrn_measurement_method \w
_diffrn_radiation_monochromator graphite
_diffrn_radiation_source 'fine-focus sealed tube'
_diffrn_radiation_type MoK\a
_diffrn_radiation_wavelength 0.71073
_diffrn_reflns_av_R_equivalents 0.0214
_diffrn_reflns_av_sigmaI/netI 0.0200
_diffrn_reflns_limit_h_max 27
_diffrn_reflns_limit_h_min -27
_diffrn_reflns_limit_k_max 9
_diffrn_reflns_limit_k_min -9
_diffrn_reflns_limit_l_max 17
_diffrn_reflns_limit_l_min -17
_diffrn_reflns_number 8952
_diffrn_reflns_theta_full 27.49
_diffrn_reflns_theta_max 27.49
_diffrn_reflns_theta_min 2.93
_exptl_absorpt_coefficient_mu 0.795
_exptl_absorpt_correction_T_max 0.9208
_exptl_absorpt_correction_T_min 0.8702
_exptl_absorpt_correction_type multi-scan
_exptl_absorpt_process_details '(CrystalClear; Rigaku, 2000)'
_exptl_crystal_colour red
_exptl_crystal_density_diffrn 1.759
_exptl_crystal_density_method 'not measured'
_exptl_crystal_description Block
_exptl_crystal_F_000 1136
_exptl_crystal_size_max 0.248
_exptl_crystal_size_mid 0.154
_exptl_crystal_size_min 0.124
_refine_diff_density_max 0.368
_refine_diff_density_min -0.254
_refine_ls_extinction_method none
_refine_ls_goodness_of_fit_ref 1.042
_refine_ls_hydrogen_treatment mixed
_refine_ls_matrix_type full
_refine_ls_number_parameters 175
_refine_ls_number_reflns 2386
_refine_ls_number_restraints 0
_refine_ls_restrained_S_all 1.042
_refine_ls_R_factor_all 0.0347
_refine_ls_R_factor_gt 0.0290
_refine_ls_shift/su_max 0.000
_refine_ls_shift/su_mean 0.000
_refine_ls_structure_factor_coef Fsqd
_refine_ls_weighting_details 'calc w=1/[\s^2^(Fo^2^)+(0.0388P)^2^+2.1264P] where P=(Fo^2^+2Fc^2^)/3'
_refine_ls_weighting_scheme calc
_refine_ls_wR_factor_gt 0.0756
_refine_ls_wR_factor_ref 0.0791
_reflns_number_gt 2083
_reflns_number_total 2386
_reflns_threshold_expression I>2\s(I)
_cod_data_source_file kp2221.cif
_cod_data_source_block I
_cod_depositor_comments
;
The following automatic conversions were performed:
'_symmetry_cell_setting' value 'Monoclinic' changed to 'monoclinic'
according to '/home/saulius/struct/CIF-dictionaries/cif_core.dic'
dictionary named 'cif_core.dic' version 2.4.1 from
2010-06-29.

'_exptl_absorpt_correction_type' value 'Multi-scan' changed
to 'multi-scan' according to
'/home/saulius/struct/CIF-dictionaries/cif_core.dic' dictionary named
'cif_core.dic' version 2.4.1 from 2010-06-29.

Automatic conversion script
Id: cif_fix_enum 1527 2010-12-29 10:47:43Z saulius 

The following automatic conversions were performed:

'_symmetry_cell_setting' value 'Monoclinic' changed to 'monoclinic'
according to /home/saulius/struct/CIF-dictionaries/cif_core.dic
dictionary named 'cif_core.dic' version 2.4.1 from
2010-06-29.

'_exptl_absorpt_correction_type' value 'Multi-scan'
changed to 'multi-scan' according to
/home/saulius/struct/CIF-dictionaries/cif_core.dic dictionary named
'cif_core.dic' version 2.4.1 from 2010-06-29.

Automatic conversion script
Id: cif_fix_values 1715 2011-07-08 13:25:40Z adriana 
;
_cod_original_cell_volume 2100.6(7)
_cod_original_sg_symbol_H-M 'C 2/c'
_cod_database_code 2222387
_cod_database_fobs_code 2222387

loop_
_symmetry_equiv_pos_as_xyz
'x, y, z'
'-x, y, -z+1/2'
'x+1/2, y+1/2, z'
'-x+1/2, y+1/2, -z+1/2'
'-x, -y, -z'
'x, -y, z-1/2'
'-x+1/2, -y+1/2, -z'
'x+1/2, -y+1/2, z-1/2'

loop_
_atom_site_type_symbol
_atom_site_label
_atom_site_fract_x
_atom_site_fract_y
_atom_site_fract_z
_atom_site_U_iso_or_equiv
_atom_site_adp_type
_atom_site_calc_flag
_atom_site_refinement_flags
_atom_site_occupancy
_atom_site_disorder_assembly
_atom_site_disorder_group
Fe Fe1 0.0000 0.19391(5) 0.2500 0.02067(11) Uani d S 1 . .
O O1 -0.10126(6) 0.20613(19) 0.22910(9) 0.0309(3) Uani d . 1 . .
O O2 -0.17764(6) 0.3056(2) 0.29923(10) 0.0391(4) Uani d . 1 . .
O O3 -0.18924(6) 0.3890(2) 0.46949(10) 0.0406(4) Uani d . 1 . .
H H3B -0.1867 0.3754 0.3994 0.061 Uiso d R 1 . .
O O4 -0.12932(7) 0.3875(2) 0.62503(10) 0.0452(4) Uani d . 1 . .
O O6 0.0000 -0.0877(3) 0.2500 0.0352(5) Uani d S 1 . .
N N1 -0.00912(6) 0.21688(19) 0.40741(10) 0.0203(3) Uani d . 1 . .
N N2 -0.01854(7) 0.2842(2) 0.56415(10) 0.0236(3) Uani d . 1 . .
N N3 0.21933(7) 0.1542(2) 0.63905(12) 0.0341(4) Uani d . 1 . .
H H3 0.2608 0.1397 0.6677 0.051 Uiso d R 1 . .
C C1 0.19580(9) 0.1005(3) 0.54346(14) 0.0334(4) Uani d . 1 . .
H H1 0.2237 0.0464 0.5079 0.040 Uiso calc R 1 . .
C C2 0.18128(9) 0.2296(3) 0.69186(14) 0.0360(5) Uani d . 1 . .
H H2 0.1994 0.2653 0.7595 0.043 Uiso calc R 1 . .
C C3 0.11686(9) 0.2556(3) 0.64969(13) 0.0308(4) Uani d . 1 . .
H H3A 0.0903 0.3092 0.6877 0.037 Uiso calc R 1 . .
C C4 0.13117(8) 0.1242(3) 0.49733(13) 0.0281(4) Uani d . 1 . .
H H4 0.1144 0.0871 0.4296 0.034 Uiso calc R 1 . .
C C5 0.09009(8) 0.2030(2) 0.55010(12) 0.0220(3) Uani d . 1 . .
C C6 0.02077(8) 0.2333(2) 0.50603(12) 0.0210(3) Uani d . 1 . .
C C7 -0.07755(8) 0.3048(2) 0.49880(12) 0.0215(3) Uani d . 1 . .
C C8 -0.13379(8) 0.3626(3) 0.53665(13) 0.0272(4) Uani d . 1 . .
C C9 -0.07183(7) 0.2631(2) 0.40239(12) 0.0205(3) Uani d . 1 . .
C C10 -0.11994(8) 0.2578(2) 0.30365(12) 0.0244(4) Uani d . 1 . .
O O7 0.0000 0.4810(3) 0.2500 0.0340(4) Uani d S 1 . .
H H6 -0.0101(12) -0.153(3) 0.1969(18) 0.051 Uiso d . 1 . .
H H7 0.0223(11) 0.530(4) 0.2972(17) 0.051 Uiso d . 1 . .

loop_
_atom_site_aniso_label
_atom_site_aniso_U_11
_atom_site_aniso_U_22
_atom_site_aniso_U_33
_atom_site_aniso_U_12
_atom_site_aniso_U_13
_atom_site_aniso_U_23
Fe1 0.01809(17) 0.0276(2) 0.01644(17) 0.000 0.00460(12) 0.000
O1 0.0218(6) 0.0513(8) 0.0176(6) -0.0004(6) 0.0017(5) -0.0067(5)
O2 0.0155(6) 0.0730(11) 0.0251(7) 0.0076(6) -0.0012(5) -0.0053(6)
O3 0.0198(6) 0.0712(10) 0.0312(7) 0.0084(6) 0.0071(5) -0.0069(7)
O4 0.0391(8) 0.0752(11) 0.0249(7) 0.0073(8) 0.0144(6) -0.0062(7)
O6 0.0571(13) 0.0273(10) 0.0212(9) 0.000 0.0096(9) 0.000
N1 0.0154(6) 0.0279(7) 0.0162(6) 0.0011(5) 0.0016(5) 0.0006(5)
N2 0.0188(7) 0.0338(8) 0.0170(7) -0.0013(6) 0.0023(5) 0.0005(6)
N3 0.0156(7) 0.0524(10) 0.0296(8) 0.0029(7) -0.0026(6) 0.0055(7)
C1 0.0236(9) 0.0457(11) 0.0315(10) 0.0055(8) 0.0079(7) 0.0021(8)
C2 0.0238(9) 0.0558(13) 0.0231(9) -0.0022(8) -0.0038(7) -0.0021(8)
C3 0.0217(9) 0.0473(11) 0.0215(9) -0.0002(8) 0.0022(7) -0.0035(8)
C4 0.0224(8) 0.0391(10) 0.0212(8) 0.0019(7) 0.0025(7) 0.0008(7)
C5 0.0173(8) 0.0277(9) 0.0190(8) -0.0009(6) 0.0013(6) 0.0039(6)
C6 0.0179(8) 0.0274(8) 0.0161(7) -0.0003(6) 0.0015(6) 0.0017(6)
C7 0.0179(7) 0.0285(9) 0.0177(7) -0.0015(6) 0.0035(6) -0.0004(6)
C8 0.0230(8) 0.0360(10) 0.0235(8) -0.0004(7) 0.0080(7) -0.0019(7)
C9 0.0151(7) 0.0280(8) 0.0174(8) 0.0003(6) 0.0020(6) 0.0005(6)
C10 0.0173(8) 0.0347(9) 0.0189(8) -0.0013(7) 0.0004(6) -0.0005(7)
O7 0.0447(12) 0.0303(10) 0.0206(9) 0.000 -0.0033(8) 0.000

loop_
_atom_type_symbol
_atom_type_description
_atom_type_scat_dispersion_real
_atom_type_scat_dispersion_imag
_atom_type_scat_source
C C 0.0033 0.0016 'International Tables Vol C Tables 4.2.6.8 and 6.1.1.4'
H H 0.0000 0.0000 'International Tables Vol C Tables 4.2.6.8 and 6.1.1.4'
Fe Fe 0.3463 0.8444 'International Tables Vol C Tables 4.2.6.8 and 6.1.1.4'
N N 0.0061 0.0033 'International Tables Vol C Tables 4.2.6.8 and 6.1.1.4'
O O 0.0106 0.0060 'International Tables Vol C Tables 4.2.6.8 and 6.1.1.4'

loop_
_geom_angle_atom_site_label_1
_geom_angle_atom_site_label_2
_geom_angle_atom_site_label_3
_geom_angle_site_symmetry_1
_geom_angle_site_symmetry_3
_geom_angle
_geom_angle_publ_flag
O6 Fe1 O1 . . 92.45(4) ?
O6 Fe1 O1 . 2 92.45(4) ?
O1 Fe1 O1 . 2 175.09(8) ?
O6 Fe1 O7 . . 180.0 ?
O1 Fe1 O7 . . 87.55(4) ?
O1 Fe1 O7 2 . 87.55(4) ?
O6 Fe1 N1 . . 94.36(4) ?
O1 Fe1 N1 . . 77.89(5) ?
O1 Fe1 N1 2 . 101.73(6) ?
O7 Fe1 N1 . . 85.64(4) ?
O6 Fe1 N1 . 2 94.36(4) ?
O1 Fe1 N1 . 2 101.73(6) ?
O1 Fe1 N1 2 2 77.89(5) ?
O7 Fe1 N1 . 2 85.64(4) ?
N1 Fe1 N1 . 2 171.27(7) ?
C10 O1 Fe1 . . 115.47(11) ?
C8 O3 H3B . . 114.1 ?
Fe1 O6 H6 . . 124.1(17) ?
C6 N1 C9 . . 103.60(13) ?
C6 N1 Fe1 . . 147.96(11) ?
C9 N1 Fe1 . . 107.20(10) ?
C6 N2 C7 . . 104.46(13) ?
C2 N3 C1 . . 121.75(16) ?
C2 N3 H3 . . 119.1 ?
C1 N3 H3 . . 119.2 ?
N3 C1 C4 . . 119.76(17) ?
N3 C1 H1 . . 120.1 ?
C4 C1 H1 . . 120.1 ?
N3 C2 C3 . . 120.77(17) ?
N3 C2 H2 . . 119.6 ?
C3 C2 H2 . . 119.6 ?
C2 C3 C5 . . 119.65(18) ?
C2 C3 H3A . . 120.2 ?
C5 C3 H3A . . 120.2 ?
C1 C4 C5 . . 120.01(16) ?
C1 C4 H4 . . 120.0 ?
C5 C4 H4 . . 120.0 ?
C4 C5 C3 . . 118.05(15) ?
C4 C5 C6 . . 123.22(15) ?
C3 C5 C6 . . 118.73(15) ?
N1 C6 N2 . . 114.46(14) ?
N1 C6 C5 . . 124.85(15) ?
N2 C6 C5 . . 120.68(14) ?
N2 C7 C9 . . 108.34(14) ?
N2 C7 C8 . . 119.69(14) ?
C9 C7 C8 . . 131.97(15) ?
O4 C8 O3 . . 120.70(17) ?
O4 C8 C7 . . 122.08(16) ?
O3 C8 C7 . . 117.21(15) ?
N1 C9 C7 . . 109.12(14) ?
N1 C9 C10 . . 118.80(14) ?
C7 C9 C10 . . 132.06(15) ?
O1 C10 O2 . . 123.61(15) ?
O1 C10 C9 . . 118.02(15) ?
O2 C10 C9 . . 118.37(15) ?
Fe1 O7 H7 . . 117.2(19) ?

loop_
_geom_bond_atom_site_label_1
_geom_bond_atom_site_label_2
_geom_bond_site_symmetry_2
_geom_bond_distance
_geom_bond_publ_flag
Fe1 O6 . 2.081(2) yes
Fe1 O1 . 2.1087(13) yes
Fe1 O1 2 2.1087(13) ?
Fe1 O7 . 2.121(2) yes
Fe1 N1 . 2.2311(14) yes
Fe1 N1 2 2.2311(14) ?
O1 C10 . 1.251(2) ?
O2 C10 . 1.268(2) ?
O3 C8 . 1.318(2) ?
O3 H3B . 0.9857 ?
O4 C8 . 1.210(2) ?
O6 H6 . 0.86(2) ?
N1 C6 . 1.351(2) ?
N1 C9 . 1.366(2) ?
N2 C6 . 1.352(2) ?
N2 C7 . 1.358(2) ?
N3 C2 . 1.341(3) ?
N3 C1 . 1.344(2) ?
N3 H3 . 0.8793 ?
C1 C4 . 1.376(2) ?
C1 H1 . 0.9500 ?
C2 C3 . 1.364(3) ?
C2 H2 . 0.9500 ?
C3 C5 . 1.400(2) ?
C3 H3A . 0.9500 ?
C4 C5 . 1.399(2) ?
C4 H4 . 0.9500 ?
C5 C6 . 1.467(2) ?
C7 C9 . 1.398(2) ?
C7 C8 . 1.488(2) ?
C9 C10 . 1.482(2) ?
O7 H7 . 0.79(2) ?

loop_
_geom_hbond_atom_site_label_D
_geom_hbond_atom_site_label_H
_geom_hbond_atom_site_label_A
_geom_hbond_site_symmetry_A
_geom_hbond_distance_DH
_geom_hbond_distance_HA
_geom_hbond_distance_DA
_geom_hbond_angle_DHA
O6 H6 N2 6 0.86(2) 2.04(2) 2.8806(18) 169(3)
N3 H3 O2 8_556 0.88 1.99 2.707(2) 137.8
O3 H3B O2 . 0.99 1.53 2.4959(19) 165.5

loop_
_geom_torsion_atom_site_label_1
_geom_torsion_atom_site_label_2
_geom_torsion_atom_site_label_3
_geom_torsion_atom_site_label_4
_geom_torsion_site_symmetry_1
_geom_torsion_site_symmetry_2
_geom_torsion_site_symmetry_3
_geom_torsion_site_symmetry_4
_geom_torsion
_geom_torsion_publ_flag
O6 Fe1 O1 C10 . . . . 108.54(13) ?
O1 Fe1 O1 C10 2 . . . -71.46(13) ?
O7 Fe1 O1 C10 . . . . -71.46(13) ?
N1 Fe1 O1 C10 . . . . 14.60(13) ?
N1 Fe1 O1 C10 2 . . . -156.48(13) ?
O6 Fe1 N1 C6 . . . . 92.7(2) ?
O1 Fe1 N1 C6 . . . . -175.7(2) ?
O1 Fe1 N1 C6 2 . . . -0.7(2) ?
O7 Fe1 N1 C6 . . . . -87.3(2) ?
N1 Fe1 N1 C6 2 . . . -87.3(2) ?
O6 Fe1 N1 C9 . . . . -103.82(10) ?
O1 Fe1 N1 C9 . . . . -12.24(11) ?
O1 Fe1 N1 C9 2 . . . 162.76(11) ?
O7 Fe1 N1 C9 . . . . 76.18(10) ?
N1 Fe1 N1 C9 2 . . . 76.18(10) ?
C2 N3 C1 C4 . . . . 0.6(3) ?
C1 N3 C2 C3 . . . . -0.4(3) ?
N3 C2 C3 C5 . . . . 0.0(3) ?
N3 C1 C4 C5 . . . . -0.4(3) ?
C1 C4 C5 C3 . . . . 0.0(3) ?
C1 C4 C5 C6 . . . . 179.77(17) ?
C2 C3 C5 C4 . . . . 0.2(3) ?
C2 C3 C5 C6 . . . . -179.60(18) ?
C9 N1 C6 N2 . . . . 0.84(19) ?
Fe1 N1 C6 N2 . . . . 164.57(16) ?
C9 N1 C6 C5 . . . . -178.20(16) ?
Fe1 N1 C6 C5 . . . . -14.5(3) ?
C7 N2 C6 N1 . . . . -0.9(2) ?
C7 N2 C6 C5 . . . . 178.14(15) ?
C4 C5 C6 N1 . . . . -11.1(3) ?
C3 C5 C6 N1 . . . . 168.70(17) ?
C4 C5 C6 N2 . . . . 169.95(17) ?
C3 C5 C6 N2 . . . . -10.3(3) ?
C6 N2 C7 C9 . . . . 0.63(19) ?
C6 N2 C7 C8 . . . . -179.49(16) ?
N2 C7 C8 O4 . . . . -2.2(3) ?
C9 C7 C8 O4 . . . . 177.7(2) ?
N2 C7 C8 O3 . . . . 176.82(16) ?
C9 C7 C8 O3 . . . . -3.3(3) ?
C6 N1 C9 C7 . . . . -0.38(18) ?
Fe1 N1 C9 C7 . . . . -171.43(11) ?
C6 N1 C9 C10 . . . . -179.12(15) ?
Fe1 N1 C9 C10 . . . . 9.83(18) ?
N2 C7 C9 N1 . . . . -0.2(2) ?
C8 C7 C9 N1 . . . . 179.98(17) ?
N2 C7 C9 C10 . . . . 178.35(17) ?
C8 C7 C9 C10 . . . . -1.5(3) ?
Fe1 O1 C10 O2 . . . . 166.15(15) ?
Fe1 O1 C10 C9 . . . . -13.9(2) ?
N1 C9 C10 O1 . . . . 1.9(2) ?
C7 C9 C10 O1 . . . . -176.46(18) ?
N1 C9 C10 O2 . . . . -178.12(16) ?
C7 C9 C10 O2 . . . . 3.5(3) ?
